data_7043221
loop_
_publ_author_name
'Baradel, Nathalie'
'Mobian, Pierre'
'Khalil, Georges'
'Henry, Marc'

_publ_section_title
;
 Titanium(iv)-based helicates incorporating the ortho-phenylenediamine
 ligand: a structural and a computational investigation
;
_journal_name_full 'Dalton Trans.'
_journal_paper_doi 10.1039/C7DT00912G
_journal_year 2017
_chemical_formula_moiety 'C96 H68 N4 O8 Ti2, 2(C H2 Cl2)'
_chemical_formula_sum 'C98 H72 Cl4 N4 O8 Ti2'
_chemical_formula_weight 1841.04
_space_group_crystal_system triclinic
_space_group_IT_number 2
_space_group_name_Hall '-P 1'
_space_group_name_H-M_alt 'P -1'
_symmetry_space_group_name_Hall '-P 1'
_symmetry_space_group_name_H-M 'P -1'
_atom_sites_solution_hydrogens geom
_audit_creation_method SHELXL-2014/6
_audit_update_record
;
2017-04-28 deposited with the CCDC.
2017-05-15 downloaded from the CCDC.
;
_cell_angle_alpha 112.394(2)
_cell_angle_beta 98.802(2)
_cell_angle_gamma 103.4430(10)
_cell_formula_units_Z 2
_cell_length_a 13.2302(4)
_cell_length_b 19.0950(6)
_cell_length_c 20.3691(10)
_cell_measurement_reflns_used 67000
_cell_measurement_temperature 173(2)
_cell_measurement_theta_max 25.
_cell_measurement_theta_min 2.5
_cell_volume 4457.3(3)
_computing_cell_refinement 'Bruker SAINT'
_computing_data_collection 'Bruker APEX2'
_computing_data_reduction 'Bruker SAINT'
_computing_molecular_graphics 'Bruker SHELXTL'
_computing_publication_material 'Bruker SHELXTL'
_computing_structure_refinement 'SHELXL-2014 (Sheldrick 2014)'
_computing_structure_solution 'SHELXS-97 (Sheldrick 2008)'
_diffrn_ambient_temperature 173(2)
_diffrn_measured_fraction_theta_full 0.945
_diffrn_measured_fraction_theta_max 0.914
_diffrn_measurement_device_type 'Bruker APEX-II CCD'
_diffrn_measurement_method '\f and \w scans'
_diffrn_radiation_type MoK\a
_diffrn_radiation_wavelength 0.71073
_diffrn_reflns_av_R_equivalents 0.0462
_diffrn_reflns_av_unetI/netI 0.0724
_diffrn_reflns_Laue_measured_fraction_full 0.945
_diffrn_reflns_Laue_measured_fraction_max 0.914
_diffrn_reflns_limit_h_max 15
_diffrn_reflns_limit_h_min -17
_diffrn_reflns_limit_k_max 25
_diffrn_reflns_limit_k_min -25
_diffrn_reflns_limit_l_max 27
_diffrn_reflns_limit_l_min -26
_diffrn_reflns_number 67643
_diffrn_reflns_point_group_measured_fraction_full 0.945
_diffrn_reflns_point_group_measured_fraction_max 0.914
_diffrn_reflns_theta_full 25.242
_diffrn_reflns_theta_max 28.397
_diffrn_reflns_theta_min 1.705
_exptl_absorpt_coefficient_mu 0.479
_exptl_absorpt_correction_T_max 0.963
_exptl_absorpt_correction_T_min 0.945
_exptl_absorpt_correction_type multi-scan
_exptl_absorpt_process_details sadabs
_exptl_crystal_colour red
_exptl_crystal_density_diffrn 1.372
_exptl_crystal_density_meas ?
_exptl_crystal_description prism
_exptl_crystal_F_000 1896
_exptl_crystal_size_max 0.120
_exptl_crystal_size_mid 0.090
_exptl_crystal_size_min 0.080
_refine_diff_density_max 0.941
_refine_diff_density_min -0.768
_refine_diff_density_rms 0.070
_refine_ls_extinction_method none
_refine_ls_goodness_of_fit_ref 1.153
_refine_ls_hydrogen_treatment constr
_refine_ls_matrix_type full
_refine_ls_number_parameters 1045
_refine_ls_number_reflns 20467
_refine_ls_number_restraints 0
_refine_ls_restrained_S_all 1.053
_refine_ls_R_factor_all 0.1357
_refine_ls_R_factor_gt 0.0771
_refine_ls_shift/su_max 0.009
_refine_ls_shift/su_mean 0.005
_refine_ls_structure_factor_coef Fsqd
_refine_ls_weighting_details 'w=1/[\s^2^(Fo^2^)+(0.1294P)^2^+1.0000P] where P=(Fo^2^+2Fc^2^)/3'
_refine_ls_weighting_scheme calc
_refine_ls_wR_factor_gt 0.2294
_refine_ls_wR_factor_ref 0.2584
_reflns_Friedel_coverage 0.000
_reflns_number_gt 11706
_reflns_number_total 20467
_reflns_threshold_expression 'I > 2\s(I)'
_cod_data_source_file c7dt00912g2.cif
_cod_data_source_block e2200n_a
_cod_depositor_comments
;
The following automatic conversions were performed:

'_exptl_crystal_density_meas' value 'none' was changed to '?' - the
value is perceived as not measured.

Automatic conversion script
Id: cif_fix_values 4973 2017-02-22 13:04:09Z antanas 

2018-03-13
Z value and formula fixed to values more according to usual
chemical conventions.                 miguel
;
_cod_original_formula_sum 'C200 H152 Cl16 N8 O16 Ti4'
_cod_original_formula_weight 3682.09
_cod_original_formula_moiety 'C96 H68 N4 O8 Ti2, 4(C H2 Cl2)'
_cod_original_formula_units_Z 1
_cod_database_code 7043221
_shelx_space_group_comment
;
The symmetry employed for this shelxl refinement is uniquely defined
by the following loop, which should always be used as a source of
symmetry information in preference to the above space-group names.
They are only intended as comments.
;
_shelx_estimated_absorpt_t_min 0.945
_shelx_estimated_absorpt_t_max 0.963
_shelxl_version_number 2014/6

loop_
_space_group_symop_operation_xyz
'x, y, z'
'-x, -y, -z'

loop_
_atom_site_label
_atom_site_type_symbol
_atom_site_fract_x
_atom_site_fract_y
_atom_site_fract_z
_atom_site_U_iso_or_equiv
_atom_site_adp_type
_atom_site_occupancy
_atom_site_site_symmetry_order
_atom_site_calc_flag
_atom_site_refinement_flags_posn
_atom_site_refinement_flags_adp
Ti1 Ti -0.04930(5) 0.30404(4) 0.15552(4) 0.03371(18) Uani 1 1 d . .
Ti2 Ti 0.52308(5) 0.72382(4) 0.35949(4) 0.03303(18) Uani 1 1 d . .
C1 C -0.2936(3) 0.1081(3) -0.0117(2) 0.0480(10) Uani 1 1 d . .
C2 C -0.3209(4) 0.0473(3) 0.0095(3) 0.0669(14) Uani 1 1 d . .
H2 H -0.3653 0.0503 0.0424 0.080 Uiso 1 1 calc R U
C3 C -0.2850(6) -0.0179(4) -0.0161(4) 0.0893(19) Uani 1 1 d . .
H3 H -0.3043 -0.0591 -0.0007 0.107 Uiso 1 1 calc R U
C4 C -0.2212(5) -0.0231(4) -0.0637(4) 0.092(2) Uani 1 1 d . .
H4 H -0.1965 -0.0679 -0.0818 0.111 Uiso 1 1 calc R U
C5 C -0.1933(5) 0.0382(4) -0.0853(3) 0.0816(17) Uani 1 1 d . .
H5 H -0.1489 0.0348 -0.1182 0.098 Uiso 1 1 calc R U
C6 C -0.2276(4) 0.1021(3) -0.0607(3) 0.0594(12) Uani 1 1 d . .
H6 H -0.2075 0.1432 -0.0762 0.071 Uiso 1 1 calc R U
C7 C -0.3335(3) 0.1773(3) 0.0143(2) 0.0494(11) Uani 1 1 d . .
C8 C -0.2595(3) 0.2561(3) 0.0523(2) 0.0419(10) Uani 1 1 d . .
O1 O -0.1542(2) 0.26454(16) 0.06348(15) 0.0406(6) Uani 1 1 d . .
C9 C -0.2963(3) 0.3223(3) 0.0754(2) 0.0459(10) Uani 1 1 d . .
C10 C -0.4073(4) 0.3086(3) 0.0613(3) 0.0561(12) Uani 1 1 d . .
H10 H -0.4335 0.3529 0.0772 0.067 Uiso 1 1 calc R U
C11 C -0.4817(4) 0.2307(3) 0.0241(3) 0.0616(14) Uani 1 1 d . .
H11 H -0.5572 0.2225 0.0147 0.074 Uiso 1 1 calc R U
C12 C -0.4437(4) 0.1674(3) 0.0019(2) 0.0540(12) Uani 1 1 d . .
H12 H -0.4937 0.1149 -0.0228 0.065 Uiso 1 1 calc R U
C13 C -0.2233(3) 0.4077(3) 0.1112(3) 0.0470(10) Uani 1 1 d . .
C14 C -0.1283(3) 0.4400(3) 0.1694(2) 0.0412(10) Uani 1 1 d . .
O2 O -0.0960(2) 0.39064(15) 0.19581(14) 0.0387(6) Uani 1 1 d . .
C15 C -0.0677(3) 0.5219(2) 0.2014(2) 0.0411(9) Uani 1 1 d . .
C16 C -0.1062(4) 0.5697(3) 0.1730(3) 0.0533(12) Uani 1 1 d . .
H16 H -0.0667 0.6249 0.1932 0.064 Uiso 1 1 calc R U
C17 C -0.1982(4) 0.5398(3) 0.1173(3) 0.0605(13) Uani 1 1 d . .
H17 H -0.2227 0.5746 0.1004 0.073 Uiso 1 1 calc R U
C18 C -0.2559(4) 0.4599(3) 0.0854(3) 0.0572(12) Uani 1 1 d . .
H18 H -0.3185 0.4396 0.0454 0.069 Uiso 1 1 calc R U
C19 C 0.0319(3) 0.5596(2) 0.2648(2) 0.0403(9) Uani 1 1 d . .
C20 C 0.0483(3) 0.5332(3) 0.3194(2) 0.0437(10) Uani 1 1 d . .
H20 H -0.0024 0.4861 0.3147 0.052 Uiso 1 1 calc R U
C21 C 0.1354(4) 0.5737(2) 0.3795(2) 0.0441(10) Uani 1 1 d . .
H21 H 0.1438 0.5529 0.4148 0.053 Uiso 1 1 calc R U
C22 C 0.2139(3) 0.6451(2) 0.3920(2) 0.0414(9) Uani 1 1 d . .
C23 C 0.1992(4) 0.6704(2) 0.3364(2) 0.0423(10) Uani 1 1 d . .
H23 H 0.2505 0.7171 0.3408 0.051 Uiso 1 1 calc R U
C24 C 0.1115(3) 0.6288(2) 0.2748(2) 0.0418(10) Uani 1 1 d . .
H24 H 0.1048 0.6477 0.2379 0.050 Uiso 1 1 calc R U
C25 C 0.3000(3) 0.6897(2) 0.4633(2) 0.0419(9) Uani 1 1 d . .
C26 C 0.4036(3) 0.7372(2) 0.4722(2) 0.0404(9) Uani 1 1 d . .
O3 O 0.4283(2) 0.74900(15) 0.41386(14) 0.0374(6) Uani 1 1 d . .
C27 C 0.4841(4) 0.7735(2) 0.5407(2) 0.0444(10) Uani 1 1 d . .
C28 C 0.4533(4) 0.7598(3) 0.5992(2) 0.0535(11) Uani 1 1 d . .
H28 H 0.5057 0.7811 0.6452 0.064 Uiso 1 1 calc R U
C29 C 0.3513(4) 0.7172(3) 0.5921(3) 0.0604(13) Uani 1 1 d . .
H29 H 0.3326 0.7116 0.6334 0.072 Uiso 1 1 calc R U
C30 C 0.2745(4) 0.6819(3) 0.5249(2) 0.0506(11) Uani 1 1 d . .
H30 H 0.2035 0.6520 0.5205 0.061 Uiso 1 1 calc R U
C31 C 0.5967(4) 0.8245(2) 0.5572(2) 0.0452(10) Uani 1 1 d . .
C32 C 0.6656(4) 0.8083(2) 0.5120(2) 0.0440(10) Uani 1 1 d . .
O4 O 0.6309(2) 0.74811(16) 0.44345(14) 0.0421(6) Uani 1 1 d . .
C33 C 0.7774(4) 0.8519(2) 0.5366(2) 0.0463(10) Uani 1 1 d . .
C34 C 0.8168(4) 0.9171(3) 0.6061(3) 0.0589(12) Uani 1 1 d . .
H34 H 0.8905 0.9489 0.6225 0.071 Uiso 1 1 calc R U
C35 C 0.7493(5) 0.9357(3) 0.6511(3) 0.0638(14) Uani 1 1 d . .
H35 H 0.7772 0.9798 0.6985 0.077 Uiso 1 1 calc R U
C36 C 0.6415(4) 0.8907(3) 0.6276(3) 0.0572(12) Uani 1 1 d . .
H36 H 0.5963 0.9043 0.6592 0.069 Uiso 1 1 calc R U
C37 C 0.8501(4) 0.8297(3) 0.4905(2) 0.0508(11) Uani 1 1 d . .
C38 C 0.8518(4) 0.7514(3) 0.4575(3) 0.0525(11) Uani 1 1 d . .
H38 H 0.8030 0.7106 0.4636 0.063 Uiso 1 1 calc R U
C39 C 0.9237(4) 0.7318(3) 0.4157(3) 0.0653(14) Uani 1 1 d . .
H39 H 0.9221 0.6778 0.3926 0.078 Uiso 1 1 calc R U
C40 C 0.9951(5) 0.7886(4) 0.4078(3) 0.0784(16) Uani 1 1 d . .
H40 H 1.0447 0.7751 0.3798 0.094 Uiso 1 1 calc R U
C41 C 0.9961(5) 0.8666(4) 0.4405(4) 0.094(2) Uani 1 1 d . .
H41 H 1.0469 0.9070 0.4352 0.113 Uiso 1 1 calc R U
C42 C 0.9252(5) 0.8865(3) 0.4802(4) 0.0811(17) Uani 1 1 d . .
H42 H 0.9269 0.9406 0.5016 0.097 Uiso 1 1 calc R U
C43 C -0.2910(3) 0.1895(2) 0.2377(2) 0.0393(9) Uani 1 1 d . .
C44 C -0.3162(3) 0.2497(2) 0.2214(2) 0.0383(9) Uani 1 1 d . .
H44 H -0.2598 0.2967 0.2319 0.046 Uiso 1 1 calc R U
C45 C -0.4204(3) 0.2420(2) 0.1908(2) 0.0394(9) Uani 1 1 d . .
H45 H -0.4359 0.2848 0.1828 0.047 Uiso 1 1 calc R U
C46 C -0.5033(3) 0.1718(3) 0.1713(2) 0.0477(10) Uani 1 1 d . .
H46 H -0.5750 0.1658 0.1485 0.057 Uiso 1 1 calc R U
C47 C -0.4808(4) 0.1111(3) 0.1852(3) 0.0532(11) Uani 1 1 d . .
H47 H -0.5373 0.0633 0.1723 0.064 Uiso 1 1 calc R U
C48 C -0.3773(3) 0.1192(2) 0.2176(2) 0.0468(10) Uani 1 1 d . .
H48 H -0.3633 0.0766 0.2266 0.056 Uiso 1 1 calc R U
C49 C -0.1826(3) 0.1988(2) 0.2756(2) 0.0400(9) Uani 1 1 d . .
C50 C -0.0928(3) 0.2191(2) 0.2495(2) 0.0361(8) Uani 1 1 d . .
O5 O -0.1104(2) 0.22868(15) 0.18661(14) 0.0370(6) Uani 1 1 d . .
C51 C 0.0098(3) 0.2232(2) 0.2858(2) 0.0379(9) Uani 1 1 d . .
C52 C 0.0195(4) 0.2093(3) 0.3492(2) 0.0494(11) Uani 1 1 d . .
H52 H 0.0884 0.2131 0.3748 0.059 Uiso 1 1 calc R U
C53 C -0.0690(4) 0.1903(3) 0.3753(3) 0.0524(11) Uani 1 1 d . .
H53 H -0.0608 0.1812 0.4182 0.063 Uiso 1 1 calc R U
C54 C -0.1686(4) 0.1848(3) 0.3383(2) 0.0474(10) Uani 1 1 d . .
H54 H -0.2293 0.1712 0.3559 0.057 Uiso 1 1 calc R U
C55 C 0.1109(3) 0.2373(2) 0.2621(2) 0.0372(9) Uani 1 1 d . .
C56 C 0.1464(3) 0.2990(2) 0.2396(2) 0.0351(8) Uani 1 1 d . .
O6 O 0.08048(19) 0.33965(14) 0.22922(14) 0.0338(6) Uani 1 1 d . .
C57 C 0.2501(3) 0.3167(2) 0.2283(2) 0.0373(9) Uani 1 1 d . .
C58 C 0.3138(3) 0.2707(2) 0.2375(2) 0.0452(10) Uani 1 1 d . .
H58 H 0.3852 0.2839 0.2326 0.054 Uiso 1 1 calc R U
C105 C 0.2778(3) 0.2076(3) 0.2532(3) 0.0497(11) Uani 1 1 d . .
H105 H 0.3211 0.1747 0.2550 0.060 Uiso 1 1 calc R U
C60 C 0.1768(3) 0.1919(2) 0.2665(2) 0.0458(10) Uani 1 1 d . .
H60 H 0.1526 0.1489 0.2789 0.055 Uiso 1 1 calc R U
C61 C 0.2911(3) 0.3826(2) 0.2075(2) 0.0380(9) Uani 1 1 d . .
C62 C 0.3659(3) 0.3781(2) 0.1656(2) 0.0390(9) Uani 1 1 d . .
H62 H 0.3873 0.3315 0.1488 0.047 Uiso 1 1 calc R U
C63 C 0.4096(3) 0.4399(2) 0.1480(2) 0.0409(9) Uani 1 1 d . .
H63 H 0.4616 0.4356 0.1205 0.049 Uiso 1 1 calc R U
C64 C 0.3777(3) 0.5087(2) 0.1703(2) 0.0361(8) Uani 1 1 d . .
C65 C 0.3018(3) 0.5122(2) 0.2101(2) 0.0418(9) Uani 1 1 d . .
H65 H 0.2767 0.5571 0.2243 0.050 Uiso 1 1 calc R U
C66 C 0.2613(3) 0.4511(2) 0.2300(2) 0.0407(9) Uani 1 1 d . .
H66 H 0.2121 0.4567 0.2596 0.049 Uiso 1 1 calc R U
C67 C 0.4267(3) 0.5751(2) 0.1515(2) 0.0399(9) Uani 1 1 d . .
C68 C 0.4449(3) 0.6549(2) 0.1998(2) 0.0356(8) Uani 1 1 d . .
O7 O 0.4212(2) 0.67297(14) 0.26545(13) 0.0336(6) Uani 1 1 d . .
C69 C 0.4885(3) 0.7160(2) 0.1809(2) 0.0402(9) Uani 1 1 d . .
C70 C 0.5187(4) 0.6974(3) 0.1157(2) 0.0508(11) Uani 1 1 d . .
H70 H 0.5491 0.7391 0.1031 0.061 Uiso 1 1 calc R U
C71 C 0.5057(4) 0.6202(3) 0.0693(2) 0.0577(12) Uani 1 1 d . .
H71 H 0.5296 0.6086 0.0258 0.069 Uiso 1 1 calc R U
C72 C 0.4571(4) 0.5586(3) 0.0863(2) 0.0497(11) Uani 1 1 d . .
H72 H 0.4447 0.5047 0.0529 0.060 Uiso 1 1 calc R U
C73 C 0.4940(3) 0.8007(2) 0.2235(2) 0.0439(10) Uani 1 1 d . .
C74 C 0.5403(3) 0.8446(2) 0.2995(2) 0.0411(9) Uani 1 1 d . .
O8 O 0.5813(2) 0.81127(15) 0.34156(14) 0.0390(6) Uani 1 1 d . .
C75 C 0.5523(4) 0.9278(2) 0.3341(3) 0.0482(11) Uani 1 1 d . .
C76 C 0.5100(4) 0.9604(3) 0.2891(3) 0.0650(14) Uani 1 1 d . .
H76 H 0.5159 1.0154 0.3110 0.078 Uiso 1 1 calc R U
C77 C 0.4611(5) 0.9170(3) 0.2157(3) 0.0662(14) Uani 1 1 d . .
H77 H 0.4325 0.9410 0.1873 0.079 Uiso 1 1 calc R U
C78 C 0.4539(4) 0.8376(3) 0.1832(3) 0.0578(12) Uani 1 1 d . .
H78 H 0.4206 0.8071 0.1319 0.069 Uiso 1 1 calc R U
C79 C 0.6099(4) 0.9806(2) 0.4103(3) 0.0526(11) Uani 1 1 d . .
C80 C 0.6786(5) 1.0563(3) 0.4273(4) 0.0780(16) Uani 1 1 d . .
H80 H 0.6919 1.0699 0.3884 0.094 Uiso 1 1 calc R U
C81 C 0.7274(5) 1.1115(3) 0.4991(4) 0.093(2) Uani 1 1 d . .
H81 H 0.7715 1.1633 0.5091 0.112 Uiso 1 1 calc R U
C82 C 0.7137(5) 1.0933(3) 0.5555(4) 0.0824(18) Uani 1 1 d . .
H82 H 0.7494 1.1318 0.6048 0.099 Uiso 1 1 calc R U
C83 C 0.6481(4) 1.0193(3) 0.5418(3) 0.0697(15) Uani 1 1 d . .
H83 H 0.6378 1.0065 0.5815 0.084 Uiso 1 1 calc R U
C84 C 0.5969(4) 0.9631(3) 0.4695(3) 0.0544(11) Uani 1 1 d . .
H84 H 0.5521 0.9118 0.4603 0.065 Uiso 1 1 calc R U
N1 N 0.0171(3) 0.21638(19) 0.08254(18) 0.0412(8) Uani 1 1 d . .
H1A H 0.0566 0.1996 0.1105 0.049 Uiso 1 1 calc R U
H1B H -0.0390 0.1731 0.0492 0.049 Uiso 1 1 calc R U
C85 C 0.0843(3) 0.2463(2) 0.0427(2) 0.0407(9) Uani 1 1 d . .
C86 C 0.0963(3) 0.3237(2) 0.0509(2) 0.0419(9) Uani 1 1 d . .
N2 N 0.0440(3) 0.36993(19) 0.10108(19) 0.0409(8) Uani 1 1 d . .
H2A H -0.0018 0.3855 0.0757 0.049 Uiso 1 1 calc R U
H2B H 0.0953 0.4149 0.1368 0.049 Uiso 1 1 calc R U
C87 C 0.1587(4) 0.3551(3) 0.0140(3) 0.0533(11) Uani 1 1 d . .
H87 H 0.1669 0.4079 0.0196 0.064 Uiso 1 1 calc R U
C88 C 0.2087(4) 0.3093(3) -0.0306(3) 0.0705(15) Uani 1 1 d . .
H88 H 0.2522 0.3309 -0.0557 0.085 Uiso 1 1 calc R U
C89 C 0.1967(5) 0.2321(3) -0.0395(3) 0.0713(15) Uani 1 1 d . .
H89 H 0.2312 0.2008 -0.0710 0.086 Uiso 1 1 calc R U
C90 C 0.1344(4) 0.2002(3) -0.0027(2) 0.0522(11) Uani 1 1 d . .
H90 H 0.1262 0.1473 -0.0086 0.063 Uiso 1 1 calc R U
N3 N 0.4788(3) 0.60487(18) 0.36402(17) 0.0373(7) Uani 1 1 d . .
H3A H 0.4798 0.6132 0.4112 0.045 Uiso 1 1 calc R U
H3B H 0.4102 0.5759 0.3355 0.045 Uiso 1 1 calc R U
C91 C 0.5495(3) 0.5588(2) 0.3396(2) 0.0339(8) Uani 1 1 d . .
C92 C 0.5406(4) 0.4871(2) 0.3443(2) 0.0463(10) Uani 1 1 d . .
H92 H 0.4875 0.4676 0.3651 0.056 Uiso 1 1 calc R U
C93 C 0.6080(4) 0.4439(3) 0.3192(3) 0.0596(13) Uani 1 1 d . .
H93 H 0.6029 0.3956 0.3237 0.072 Uiso 1 1 calc R U
C94 C 0.6840(4) 0.4721(3) 0.2871(3) 0.0585(12) Uani 1 1 d . .
H94 H 0.7295 0.4419 0.2686 0.070 Uiso 1 1 calc R U
C95 C 0.6941(3) 0.5433(2) 0.2817(2) 0.0466(10) Uani 1 1 d . .
H95 H 0.7463 0.5625 0.2602 0.056 Uiso 1 1 calc R U
C96 C 0.6261(3) 0.5863(2) 0.3086(2) 0.0359(8) Uani 1 1 d . .
N4 N 0.6329(3) 0.66204(18) 0.30570(17) 0.0368(7) Uani 1 1 d . .
H4A H 0.6175 0.6534 0.2576 0.044 Uiso 1 1 calc R U
H4B H 0.7021 0.6952 0.3277 0.044 Uiso 1 1 calc R U
C97 C 0.8382(6) 0.0244(4) 0.1734(5) 0.127(3) Uani 1 1 d . .
H97A H 0.8152 0.0632 0.1586 0.152 Uiso 1 1 calc R U
H97B H 0.8664 0.0507 0.2278 0.152 Uiso 1 1 calc R U
Cl1 Cl 0.93993(18) 0.00562(17) 0.1373(2) 0.237(2) Uani 1 1 d . .
Cl2 Cl 0.72295(15) -0.05819(10) 0.14948(13) 0.1181(7) Uani 1 1 d . .
C98 C 0.7990(6) 0.8840(6) 0.3043(6) 0.144(3) Uani 1 1 d . .
H98A H 0.7318 0.8926 0.2852 0.173 Uiso 1 1 calc R U
H98B H 0.7973 0.8840 0.3528 0.173 Uiso 1 1 calc R U
Cl3 Cl 0.8987(3) 0.9585(2) 0.3175(3) 0.241(2) Uani 1 1 d . .
Cl4 Cl 0.7976(2) 0.7847(2) 0.24134(17) 0.1705(11) Uani 1 1 d . .

loop_
_atom_site_aniso_label
_atom_site_aniso_U_11
_atom_site_aniso_U_22
_atom_site_aniso_U_33
_atom_site_aniso_U_23
_atom_site_aniso_U_13
_atom_site_aniso_U_12
Ti1 0.0294(3) 0.0414(4) 0.0420(4) 0.0259(3) 0.0145(3) 0.0154(3)
Ti2 0.0406(4) 0.0321(3) 0.0345(4) 0.0183(3) 0.0174(3) 0.0145(3)
C1 0.036(2) 0.056(3) 0.038(2) 0.014(2) 0.0030(19) 0.006(2)
C2 0.061(3) 0.064(3) 0.064(3) 0.021(3) 0.017(3) 0.010(3)
C3 0.089(4) 0.063(4) 0.096(5) 0.021(3) 0.019(4) 0.019(3)
C4 0.076(4) 0.073(4) 0.089(5) 0.001(4) 0.007(4) 0.024(3)
C5 0.063(4) 0.094(5) 0.064(4) 0.009(3) 0.022(3) 0.021(3)
C6 0.051(3) 0.073(3) 0.050(3) 0.021(3) 0.019(2) 0.019(3)
C7 0.038(2) 0.080(3) 0.040(2) 0.035(2) 0.0129(19) 0.018(2)
C8 0.035(2) 0.070(3) 0.040(2) 0.038(2) 0.0161(18) 0.021(2)
O1 0.0304(14) 0.0575(17) 0.0435(15) 0.0279(14) 0.0144(12) 0.0177(13)
C9 0.037(2) 0.074(3) 0.053(2) 0.047(2) 0.020(2) 0.025(2)
C10 0.050(3) 0.094(4) 0.064(3) 0.057(3) 0.031(2) 0.041(3)
C11 0.038(2) 0.102(4) 0.069(3) 0.060(3) 0.017(2) 0.022(3)
C12 0.043(2) 0.077(3) 0.047(3) 0.035(2) 0.012(2) 0.014(2)
C13 0.042(2) 0.070(3) 0.063(3) 0.047(2) 0.033(2) 0.033(2)
C14 0.044(2) 0.059(2) 0.053(2) 0.040(2) 0.033(2) 0.034(2)
O2 0.0404(15) 0.0476(15) 0.0461(15) 0.0303(13) 0.0191(13) 0.0236(13)
C15 0.045(2) 0.055(2) 0.052(2) 0.039(2) 0.029(2) 0.030(2)
C16 0.053(3) 0.062(3) 0.077(3) 0.049(3) 0.032(3) 0.032(2)
C17 0.067(3) 0.075(3) 0.073(3) 0.057(3) 0.027(3) 0.034(3)
C18 0.051(3) 0.084(3) 0.072(3) 0.056(3) 0.028(2) 0.039(3)
C19 0.048(2) 0.045(2) 0.048(2) 0.0280(19) 0.029(2) 0.026(2)
C20 0.048(2) 0.049(2) 0.056(3) 0.034(2) 0.031(2) 0.024(2)
C21 0.061(3) 0.045(2) 0.047(2) 0.031(2) 0.031(2) 0.024(2)
C22 0.052(2) 0.043(2) 0.050(2) 0.027(2) 0.033(2) 0.029(2)
C23 0.056(3) 0.040(2) 0.048(2) 0.0246(19) 0.034(2) 0.025(2)
C24 0.051(2) 0.050(2) 0.049(2) 0.032(2) 0.032(2) 0.028(2)
C25 0.057(3) 0.040(2) 0.044(2) 0.0235(19) 0.027(2) 0.025(2)
C26 0.060(3) 0.043(2) 0.038(2) 0.0226(18) 0.031(2) 0.032(2)
O3 0.0503(16) 0.0405(14) 0.0360(14) 0.0229(12) 0.0216(13) 0.0228(13)
C27 0.061(3) 0.044(2) 0.036(2) 0.0161(19) 0.023(2) 0.026(2)
C28 0.075(3) 0.062(3) 0.038(2) 0.026(2) 0.026(2) 0.034(3)
C29 0.089(4) 0.070(3) 0.047(3) 0.033(2) 0.042(3) 0.038(3)
C30 0.064(3) 0.057(3) 0.048(3) 0.030(2) 0.033(2) 0.025(2)
C31 0.062(3) 0.038(2) 0.043(2) 0.0183(19) 0.016(2) 0.025(2)
C32 0.060(3) 0.034(2) 0.044(2) 0.0224(19) 0.013(2) 0.018(2)
O4 0.0469(16) 0.0440(15) 0.0352(15) 0.0133(13) 0.0126(13) 0.0194(13)
C33 0.049(2) 0.041(2) 0.050(3) 0.019(2) 0.008(2) 0.021(2)
C34 0.063(3) 0.046(2) 0.057(3) 0.018(2) 0.001(3) 0.016(2)
C35 0.081(4) 0.042(2) 0.051(3) 0.006(2) 0.004(3) 0.022(3)
C36 0.070(3) 0.053(3) 0.048(3) 0.016(2) 0.016(2) 0.029(3)
C37 0.043(2) 0.054(3) 0.049(3) 0.019(2) 0.003(2) 0.016(2)
C38 0.048(3) 0.053(3) 0.055(3) 0.021(2) 0.011(2) 0.020(2)
C39 0.051(3) 0.069(3) 0.059(3) 0.009(3) 0.005(3) 0.027(3)
C40 0.063(3) 0.083(4) 0.087(4) 0.027(3) 0.038(3) 0.023(3)
C41 0.079(4) 0.088(4) 0.130(6) 0.048(4) 0.062(4) 0.027(4)
C42 0.082(4) 0.061(3) 0.111(5) 0.043(3) 0.044(4) 0.020(3)
C43 0.041(2) 0.046(2) 0.045(2) 0.0267(19) 0.0226(19) 0.0200(19)
C44 0.043(2) 0.041(2) 0.040(2) 0.0230(18) 0.0189(19) 0.0158(18)
C45 0.042(2) 0.043(2) 0.042(2) 0.0209(18) 0.0170(19) 0.0193(19)
C46 0.037(2) 0.055(3) 0.052(3) 0.022(2) 0.014(2) 0.017(2)
C47 0.042(2) 0.045(2) 0.071(3) 0.025(2) 0.021(2) 0.008(2)
C48 0.047(2) 0.046(2) 0.065(3) 0.033(2) 0.027(2) 0.021(2)
C49 0.040(2) 0.038(2) 0.053(2) 0.0274(19) 0.0168(19) 0.0149(18)
C50 0.043(2) 0.0315(18) 0.040(2) 0.0209(17) 0.0147(18) 0.0113(17)
O5 0.0320(13) 0.0429(14) 0.0422(15) 0.0252(12) 0.0101(12) 0.0109(12)
C51 0.039(2) 0.037(2) 0.043(2) 0.0228(18) 0.0120(18) 0.0128(17)
C52 0.049(2) 0.057(3) 0.051(3) 0.033(2) 0.009(2) 0.016(2)
C53 0.057(3) 0.066(3) 0.057(3) 0.042(2) 0.021(2) 0.030(2)
C54 0.050(2) 0.055(2) 0.054(3) 0.034(2) 0.025(2) 0.020(2)
C55 0.033(2) 0.042(2) 0.042(2) 0.0218(18) 0.0099(17) 0.0163(17)
C56 0.0311(19) 0.0356(19) 0.038(2) 0.0156(17) 0.0085(17) 0.0112(16)
O6 0.0278(13) 0.0333(13) 0.0456(15) 0.0191(12) 0.0127(12) 0.0134(11)
C57 0.0308(19) 0.038(2) 0.043(2) 0.0172(18) 0.0084(17) 0.0120(17)
C58 0.033(2) 0.047(2) 0.059(3) 0.022(2) 0.015(2) 0.0186(19)
C105 0.039(2) 0.054(3) 0.068(3) 0.031(2) 0.016(2) 0.028(2)
C60 0.045(2) 0.045(2) 0.050(2) 0.025(2) 0.007(2) 0.015(2)
C61 0.0281(19) 0.0341(19) 0.046(2) 0.0114(18) 0.0087(18) 0.0107(16)
C62 0.034(2) 0.0347(19) 0.048(2) 0.0134(18) 0.0137(18) 0.0171(17)
C63 0.036(2) 0.045(2) 0.044(2) 0.0163(19) 0.0173(19) 0.0177(18)
C64 0.036(2) 0.0350(19) 0.036(2) 0.0124(17) 0.0107(17) 0.0139(17)
C65 0.035(2) 0.0309(19) 0.054(2) 0.0092(18) 0.0164(19) 0.0126(17)
C66 0.033(2) 0.037(2) 0.051(2) 0.0150(19) 0.0172(19) 0.0132(17)
C67 0.037(2) 0.045(2) 0.039(2) 0.0188(19) 0.0106(18) 0.0157(18)
C68 0.036(2) 0.041(2) 0.033(2) 0.0180(17) 0.0115(17) 0.0150(17)
O7 0.0395(14) 0.0344(13) 0.0339(14) 0.0182(11) 0.0170(12) 0.0137(11)
C69 0.042(2) 0.050(2) 0.041(2) 0.0272(19) 0.0182(19) 0.0206(19)
C70 0.061(3) 0.061(3) 0.050(3) 0.037(2) 0.027(2) 0.024(2)
C71 0.077(3) 0.071(3) 0.041(2) 0.030(2) 0.032(2) 0.030(3)
C72 0.061(3) 0.053(3) 0.039(2) 0.016(2) 0.020(2) 0.027(2)
C73 0.049(2) 0.045(2) 0.054(3) 0.031(2) 0.026(2) 0.018(2)
C74 0.045(2) 0.038(2) 0.054(3) 0.028(2) 0.025(2) 0.0174(18)
O8 0.0439(15) 0.0365(14) 0.0432(15) 0.0217(12) 0.0170(13) 0.0135(12)
C75 0.053(3) 0.040(2) 0.065(3) 0.029(2) 0.032(2) 0.019(2)
C76 0.073(3) 0.048(3) 0.099(4) 0.048(3) 0.032(3) 0.030(3)
C77 0.084(4) 0.061(3) 0.077(4) 0.048(3) 0.023(3) 0.031(3)
C78 0.068(3) 0.063(3) 0.070(3) 0.049(3) 0.028(3) 0.029(3)
C79 0.057(3) 0.039(2) 0.073(3) 0.028(2) 0.027(3) 0.022(2)
C80 0.080(4) 0.051(3) 0.102(5) 0.040(3) 0.020(4) 0.012(3)
C81 0.088(4) 0.038(3) 0.123(6) 0.027(3) -0.002(4) 0.002(3)
C82 0.081(4) 0.047(3) 0.090(4) 0.014(3) -0.001(3) 0.013(3)
C83 0.074(4) 0.048(3) 0.074(4) 0.015(3) 0.008(3) 0.023(3)
C84 0.056(3) 0.041(2) 0.068(3) 0.021(2) 0.020(3) 0.021(2)
N1 0.0389(18) 0.0421(18) 0.0465(19) 0.0212(16) 0.0132(16) 0.0153(15)
C85 0.033(2) 0.047(2) 0.045(2) 0.0216(19) 0.0129(19) 0.0144(18)
C86 0.039(2) 0.052(2) 0.044(2) 0.026(2) 0.0155(19) 0.020(2)
N2 0.0393(18) 0.0439(18) 0.053(2) 0.0280(17) 0.0214(17) 0.0198(16)
C87 0.056(3) 0.063(3) 0.065(3) 0.039(2) 0.036(3) 0.029(2)
C88 0.077(4) 0.089(4) 0.081(4) 0.054(3) 0.051(3) 0.040(3)
C89 0.086(4) 0.078(4) 0.066(3) 0.029(3) 0.048(3) 0.043(3)
C90 0.059(3) 0.057(3) 0.050(3) 0.021(2) 0.026(2) 0.029(2)
N3 0.0420(18) 0.0389(17) 0.0374(17) 0.0213(15) 0.0168(15) 0.0120(15)
C91 0.041(2) 0.0294(18) 0.0344(19) 0.0152(16) 0.0106(17) 0.0142(17)
C92 0.056(3) 0.039(2) 0.058(3) 0.028(2) 0.024(2) 0.020(2)
C93 0.073(3) 0.048(3) 0.077(3) 0.038(3) 0.027(3) 0.030(3)
C94 0.062(3) 0.052(3) 0.076(3) 0.025(2) 0.031(3) 0.039(2)
C95 0.048(2) 0.049(2) 0.051(3) 0.023(2) 0.021(2) 0.023(2)
C96 0.042(2) 0.0358(19) 0.0322(19) 0.0146(16) 0.0120(18) 0.0161(18)
N4 0.0411(18) 0.0446(18) 0.0356(17) 0.0225(15) 0.0194(15) 0.0180(15)
C97 0.101(5) 0.075(4) 0.138(7) -0.011(4) 0.042(5) 0.004(4)
Cl1 0.0772(14) 0.161(2) 0.269(4) -0.098(2) 0.0366(19) 0.0116(15)
Cl2 0.0870(12) 0.0693(10) 0.169(2) 0.0266(11) 0.0198(13) 0.0256(9)
C98 0.078(5) 0.185(9) 0.155(8) 0.059(7) 0.057(6) 0.026(6)
Cl3 0.121(2) 0.212(3) 0.342(5) 0.147(4) -0.012(3) -0.033(2)
Cl4 0.1179(19) 0.228(3) 0.157(2) 0.095(2) 0.0374(17) 0.020(2)

loop_
_atom_type_symbol
_atom_type_description
_atom_type_scat_dispersion_real
_atom_type_scat_dispersion_imag
_atom_type_scat_source
C C 0.0033 0.0016 'International Tables Vol C Tables 4.2.6.8 and 6.1.1.4'
H H 0.0000 0.0000 'International Tables Vol C Tables 4.2.6.8 and 6.1.1.4'
N N 0.0061 0.0033 'International Tables Vol C Tables 4.2.6.8 and 6.1.1.4'
O O 0.0106 0.0060 'International Tables Vol C Tables 4.2.6.8 and 6.1.1.4'
Ti Ti 0.2776 0.4457 'International Tables Vol C Tables 4.2.6.8 and 6.1.1.4'
Cl Cl 0.1484 0.1585 'International Tables Vol C Tables 4.2.6.8 and 6.1.1.4'

loop_
_geom_angle_atom_site_label_1
_geom_angle_atom_site_label_2
_geom_angle_atom_site_label_3
_geom_angle
O2 Ti1 O5 107.82(12)
O2 Ti1 O6 98.26(11)
O5 Ti1 O6 90.59(11)
O2 Ti1 O1 91.45(12)
O5 Ti1 O1 98.59(11)
O6 Ti1 O1 163.95(11)
O2 Ti1 N1 161.91(12)
O5 Ti1 N1 89.23(12)
O6 Ti1 N1 87.29(12)
O1 Ti1 N1 79.75(12)
O2 Ti1 N2 87.80(11)
O5 Ti1 N2 164.37(12)
O6 Ti1 N2 87.45(11)
O1 Ti1 N2 80.15(12)
N1 Ti1 N2 75.20(12)
O3 Ti2 O8 107.22(11)
O3 Ti2 O4 91.99(12)
O8 Ti2 O4 98.78(12)
O3 Ti2 O7 96.79(11)
O8 Ti2 O7 90.48(11)
O4 Ti2 O7 164.80(11)
O3 Ti2 N4 161.35(11)
O8 Ti2 N4 90.81(11)
O4 Ti2 N4 80.28(12)
O7 Ti2 N4 87.59(11)
O3 Ti2 N3 87.11(11)
O8 Ti2 N3 165.67(12)
O4 Ti2 N3 80.71(12)
O7 Ti2 N3 87.34(11)
N4 Ti2 N3 74.95(11)
C2 C1 C6 118.3(5)
C2 C1 C7 121.6(4)
C6 C1 C7 120.1(4)
C1 C2 C3 121.2(5)
C1 C2 H2 119.4
C3 C2 H2 119.4
C4 C3 C2 119.9(6)
C4 C3 H3 120.1
C2 C3 H3 120.1
C3 C4 C5 119.2(6)
C3 C4 H4 120.4
C5 C4 H4 120.4
C6 C5 C4 121.5(6)
C6 C5 H5 119.3
C4 C5 H5 119.2
C5 C6 C1 119.9(5)
C5 C6 H6 120.0
C1 C6 H6 120.0
C12 C7 C8 118.4(4)
C12 C7 C1 121.4(4)
C8 C7 C1 120.3(4)
O1 C8 C9 121.6(4)
O1 C8 C7 117.6(4)
C9 C8 C7 120.8(4)
C8 O1 Ti1 127.5(2)
C8 C9 C10 118.2(4)
C8 C9 C13 123.9(4)
C10 C9 C13 117.8(4)
C9 C10 C11 121.7(5)
C9 C10 H10 119.2
C11 C10 H10 119.2
C12 C11 C10 118.9(4)
C12 C11 H11 120.6
C10 C11 H11 120.6
C11 C12 C7 122.1(5)
C11 C12 H12 118.9
C7 C12 H12 118.9
C18 C13 C14 117.7(4)
C18 C13 C9 116.4(4)
C14 C13 C9 125.9(3)
O2 C14 C15 119.7(4)
O2 C14 C13 118.7(4)
C15 C14 C13 121.6(3)
C14 O2 Ti1 133.5(2)
C16 C15 C14 116.9(4)
C16 C15 C19 119.4(4)
C14 C15 C19 123.7(3)
C17 C16 C15 122.4(4)
C17 C16 H16 118.8
C15 C16 H16 118.8
C16 C17 C18 120.5(4)
C16 C17 H17 119.8
C18 C17 H17 119.8
C17 C18 C13 120.8(5)
C17 C18 H18 119.6
C13 C18 H18 119.6
C20 C19 C24 116.1(4)
C20 C19 C15 123.4(4)
C24 C19 C15 120.3(3)
C21 C20 C19 121.3(4)
C21 C20 H20 119.3
C19 C20 H20 119.3
C20 C21 C22 123.4(4)
C20 C21 H21 118.3
C22 C21 H21 118.3
C23 C22 C21 115.3(4)
C23 C22 C25 125.3(4)
C21 C22 C25 119.3(3)
C24 C23 C22 121.4(4)
C24 C23 H23 119.3
C22 C23 H23 119.3
C23 C24 C19 122.4(4)
C23 C24 H24 118.8
C19 C24 H24 118.8
C26 C25 C30 118.3(4)
C26 C25 C22 124.7(3)
C30 C25 C22 117.0(4)
O3 C26 C25 119.2(4)
O3 C26 C27 119.1(4)
C25 C26 C27 121.7(3)
C26 O3 Ti2 134.6(2)
C28 C27 C26 116.5(4)
C28 C27 C31 116.6(4)
C26 C27 C31 126.9(4)
C29 C28 C27 122.2(4)
C29 C28 H28 118.9
C27 C28 H28 118.9
C28 C29 C30 120.4(4)
C28 C29 H29 119.8
C30 C29 H29 119.8
C29 C30 C25 120.8(4)
C29 C30 H30 119.6
C25 C30 H30 119.6
C32 C31 C36 117.1(4)
C32 C31 C27 125.2(4)
C36 C31 C27 117.4(4)
O4 C32 C31 122.0(4)
O4 C32 C33 115.9(4)
C31 C32 C33 122.0(4)
C32 O4 Ti2 133.0(3)
C34 C33 C32 118.2(4)
C34 C33 C37 120.6(4)
C32 C33 C37 121.2(4)
C35 C34 C33 120.6(5)
C35 C34 H34 119.7
C33 C34 H34 119.7
C36 C35 C34 120.4(4)
C36 C35 H35 119.8
C34 C35 H35 119.8
C35 C36 C31 121.5(5)
C35 C36 H36 119.3
C31 C36 H36 119.3
C38 C37 C42 116.2(5)
C38 C37 C33 121.9(4)
C42 C37 C33 121.8(4)
C39 C38 C37 121.1(5)
C39 C38 H38 119.4
C37 C38 H38 119.4
C40 C39 C38 120.5(5)
C40 C39 H39 119.7
C38 C39 H39 119.7
C39 C40 C41 119.5(5)
C39 C40 H40 120.3
C41 C40 H40 120.3
C42 C41 C40 120.7(6)
C42 C41 H41 119.6
C40 C41 H41 119.6
C41 C42 C37 121.9(5)
C41 C42 H42 119.1
C37 C42 H42 119.1
C44 C43 C48 116.7(4)
C44 C43 C49 122.6(3)
C48 C43 C49 120.7(3)
C45 C44 C43 121.5(4)
C45 C44 H44 119.2
C43 C44 H44 119.2
C44 C45 C46 120.2(4)
C44 C45 H45 119.9
C46 C45 H45 119.9
C47 C46 C45 119.6(4)
C47 C46 H46 120.2
C45 C46 H46 120.2
C46 C47 C48 120.5(4)
C46 C47 H47 119.7
C48 C47 H47 119.7
C47 C48 C43 121.4(4)
C47 C48 H48 119.3
C43 C48 H48 119.3
C54 C49 C50 119.4(4)
C54 C49 C43 118.7(4)
C50 C49 C43 122.0(3)
O5 C50 C49 117.6(3)
O5 C50 C51 122.4(3)
C49 C50 C51 119.9(3)
C50 O5 Ti1 136.2(2)
C52 C51 C50 118.4(4)
C52 C51 C55 114.9(3)
C50 C51 C55 126.6(3)
C53 C52 C51 121.6(4)
C53 C52 H52 119.2
C51 C52 H52 119.2
C54 C53 C52 119.3(4)
C54 C53 H53 120.4
C52 C53 H53 120.4
C53 C54 C49 121.5(4)
C53 C54 H54 119.2
C49 C54 H54 119.2
C60 C55 C56 118.2(3)
C60 C55 C51 118.5(3)
C56 C55 C51 123.2(3)
O6 C56 C57 120.4(3)
O6 C56 C55 119.4(3)
C57 C56 C55 120.2(3)
C56 O6 Ti1 129.1(2)
C58 C57 C56 117.9(3)
C58 C57 C61 120.6(3)
C56 C57 C61 121.5(3)
C105 C58 C57 122.6(4)
C105 C58 H58 118.7
C57 C58 H58 118.7
C58 C105 C60 119.1(4)
C58 C105 H105 120.4
C60 C105 H105 120.4
C55 C60 C105 121.7(4)
C55 C60 H60 119.2
C105 C60 H60 119.2
C66 C61 C62 117.1(3)
C66 C61 C57 122.9(4)
C62 C61 C57 120.0(3)
C63 C62 C61 121.6(3)
C63 C62 H62 119.2
C61 C62 H62 119.2
C62 C63 C64 120.7(4)
C62 C63 H63 119.6
C64 C63 H63 119.6
C65 C64 C63 117.6(3)
C65 C64 C67 122.5(3)
C63 C64 C67 119.9(3)
C64 C65 C66 121.4(3)
C64 C65 H65 119.3
C66 C65 H65 119.3
C61 C66 C65 121.6(4)
C61 C66 H66 119.2
C65 C66 H66 119.2
C72 C67 C68 118.8(4)
C72 C67 C64 120.3(4)
C68 C67 C64 120.9(3)
O7 C68 C69 119.7(3)
O7 C68 C67 120.0(3)
C69 C68 C67 120.2(3)
C68 O7 Ti2 125.9(2)
C70 C69 C68 119.3(4)
C70 C69 C73 117.2(3)
C68 C69 C73 123.2(3)
C71 C70 C69 121.3(4)
C71 C70 H70 119.4
C69 C70 H70 119.4
C70 C71 C72 119.4(4)
C70 C71 H71 120.3
C72 C71 H71 120.3
C67 C72 C71 120.8(4)
C67 C72 H72 119.6
C71 C72 H72 119.6
C78 C73 C74 119.3(4)
C78 C73 C69 116.6(4)
C74 C73 C69 124.1(4)
O8 C74 C73 121.6(3)
O8 C74 C75 118.3(4)
C73 C74 C75 120.0(4)
C74 O8 Ti2 133.7(2)
C76 C75 C74 116.8(4)
C76 C75 C79 118.7(4)
C74 C75 C79 124.4(4)
C77 C76 C75 123.2(4)
C77 C76 H76 118.4
C75 C76 H76 118.4
C76 C77 C78 118.8(4)
C76 C77 H77 120.6
C78 C77 H77 120.6
C77 C78 C73 121.8(5)
C77 C78 H78 119.1
C73 C78 H78 119.1
C80 C79 C84 116.7(5)
C80 C79 C75 118.8(5)
C84 C79 C75 124.4(4)
C81 C80 C79 121.2(6)
C81 C80 H80 119.4
C79 C80 H80 119.4
C82 C81 C80 121.1(5)
C82 C81 H81 119.5
C80 C81 H81 119.5
C81 C82 C83 120.0(6)
C81 C82 H82 120.0
C83 C82 H82 120.0
C82 C83 C84 119.7(6)
C82 C83 H83 120.2
C84 C83 H83 120.2
C83 C84 C79 121.3(5)
C83 C84 H84 119.3
C79 C84 H84 119.3
C85 N1 Ti1 115.2(2)
C85 N1 H1A 108.5
Ti1 N1 H1A 108.5
C85 N1 H1B 108.5
Ti1 N1 H1B 108.5
H1A N1 H1B 107.5
C90 C85 C86 120.1(4)
C90 C85 N1 122.2(4)
C86 C85 N1 117.7(4)
C87 C86 C85 120.2(4)
C87 C86 N2 122.4(4)
C85 C86 N2 117.4(3)
C86 N2 Ti1 114.4(2)
C86 N2 H2A 108.7
Ti1 N2 H2A 108.7
C86 N2 H2B 108.7
Ti1 N2 H2B 108.7
H2A N2 H2B 107.6
C88 C87 C86 119.5(4)
C88 C87 H87 120.3
C86 C87 H87 120.3
C87 C88 C89 120.8(5)
C87 C88 H88 119.6
C89 C88 H88 119.6
C88 C89 C90 120.2(5)
C88 C89 H89 119.9
C90 C89 H89 119.9
C85 C90 C89 119.3(4)
C85 C90 H90 120.4
C89 C90 H90 120.4
C91 N3 Ti2 113.9(2)
C91 N3 H3A 108.8
Ti2 N3 H3A 108.8
C91 N3 H3B 108.8
Ti2 N3 H3B 108.8
H3A N3 H3B 107.7
C96 C91 C92 119.4(4)
C96 C91 N3 118.4(3)
C92 C91 N3 122.2(3)
C93 C92 C91 120.6(4)
C93 C92 H92 119.7
C91 C92 H92 119.7
C92 C93 C94 119.2(4)
C92 C93 H93 120.4
C94 C93 H93 120.4
C95 C94 C93 121.0(4)
C95 C94 H94 119.5
C93 C94 H94 119.5
C94 C95 C96 118.6(4)
C94 C95 H95 120.7
C96 C95 H95 120.7
C91 C96 C95 121.1(3)
C91 C96 N4 117.1(3)
C95 C96 N4 121.7(3)
C96 N4 Ti2 114.9(2)
C96 N4 H4A 108.5
Ti2 N4 H4A 108.5
C96 N4 H4B 108.5
Ti2 N4 H4B 108.5
H4A N4 H4B 107.5
Cl1 C97 Cl2 117.0(4)
Cl1 C97 H97A 108.1
Cl2 C97 H97A 108.1
Cl1 C97 H97B 108.1
Cl2 C97 H97B 108.1
H97A C97 H97B 107.3
Cl3 C98 Cl4 116.9(5)
Cl3 C98 H98A 108.1
Cl4 C98 H98A 108.1
Cl3 C98 H98B 108.1
Cl4 C98 H98B 108.1
H98A C98 H98B 107.3

loop_
_geom_bond_atom_site_label_1
_geom_bond_atom_site_label_2
_geom_bond_distance
Ti1 O2 1.840(3)
Ti1 O5 1.854(2)
Ti1 O6 1.885(3)
Ti1 O1 1.911(3)
Ti1 N1 2.229(3)
Ti1 N2 2.258(3)
Ti2 O3 1.825(3)
Ti2 O8 1.862(2)
Ti2 O4 1.875(3)
Ti2 O7 1.901(3)
Ti2 N4 2.237(3)
Ti2 N3 2.251(3)
C1 C2 1.378(7)
C1 C6 1.414(6)
C1 C7 1.478(7)
C2 C3 1.380(8)
C2 H2 0.9500
C3 C4 1.371(9)
C3 H3 0.9500
C4 C5 1.394(9)
C4 H4 0.9500
C5 C6 1.344(8)
C5 H5 0.9500
C6 H6 0.9500
C7 C12 1.395(6)
C7 C8 1.421(6)
C8 O1 1.338(4)
C8 C9 1.398(6)
C9 C10 1.394(6)
C9 C13 1.507(6)
C10 C11 1.410(7)
C10 H10 0.9500
C11 C12 1.362(7)
C11 H11 0.9500
C12 H12 0.9500
C13 C18 1.410(6)
C13 C14 1.411(6)
C14 O2 1.366(4)
C14 C15 1.412(6)
C15 C16 1.398(5)
C15 C19 1.500(6)
C16 C17 1.363(7)
C16 H16 0.9500
C17 C18 1.373(7)
C17 H17 0.9500
C18 H18 0.9500
C19 C20 1.394(5)
C19 C24 1.406(5)
C20 C21 1.363(6)
C20 H20 0.9500
C21 C22 1.413(5)
C21 H21 0.9500
C22 C23 1.396(5)
C22 C25 1.494(6)
C23 C24 1.386(6)
C23 H23 0.9500
C24 H24 0.9500
C25 C26 1.398(6)
C25 C30 1.399(5)
C26 O3 1.364(4)
C26 C27 1.423(6)
C27 C28 1.411(6)
C27 C31 1.485(6)
C28 C29 1.358(7)
C28 H28 0.9500
C29 C30 1.382(7)
C29 H29 0.9500
C30 H30 0.9500
C31 C32 1.393(6)
C31 C36 1.420(6)
C32 O4 1.349(5)
C32 C33 1.420(6)
C33 C34 1.398(6)
C33 C37 1.467(6)
C34 C35 1.384(7)
C34 H34 0.9500
C35 C36 1.382(7)
C35 H35 0.9500
C36 H36 0.9500
C37 C38 1.394(6)
C37 C42 1.393(7)
C38 C39 1.392(7)
C38 H38 0.9500
C39 C40 1.341(7)
C39 H39 0.9500
C40 C41 1.377(8)
C40 H40 0.9500
C41 C42 1.356(8)
C41 H41 0.9500
C42 H42 0.9500
C43 C44 1.405(5)
C43 C48 1.414(5)
C43 C49 1.456(5)
C44 C45 1.373(5)
C44 H44 0.9500
C45 C46 1.391(5)
C45 H45 0.9500
C46 C47 1.378(6)
C46 H46 0.9500
C47 C48 1.371(6)
C47 H47 0.9500
C48 H48 0.9500
C49 C54 1.397(5)
C49 C50 1.407(5)
C50 O5 1.355(4)
C50 C51 1.412(5)
C51 C52 1.407(5)
C51 C55 1.492(5)
C52 C53 1.387(6)
C52 H52 0.9500
C53 C54 1.373(6)
C53 H53 0.9500
C54 H54 0.9500
C55 C60 1.380(5)
C55 C56 1.428(5)
C56 O6 1.339(4)
C56 C57 1.411(5)
C57 C58 1.391(5)
C57 C61 1.487(5)
C58 C105 1.362(6)
C58 H58 0.9500
C105 C60 1.391(6)
C105 H105 0.9500
C60 H60 0.9500
C61 C66 1.385(5)
C61 C62 1.400(5)
C62 C63 1.387(5)
C62 H62 0.9500
C63 C64 1.404(5)
C63 H63 0.9500
C64 C65 1.382(5)
C64 C67 1.496(5)
C65 C66 1.394(5)
C65 H65 0.9500
C66 H66 0.9500
C67 C72 1.390(6)
C67 C68 1.401(5)
C68 O7 1.353(4)
C68 C69 1.393(5)
C69 C70 1.385(6)
C69 C73 1.493(6)
C70 C71 1.366(6)
C70 H70 0.9500
C71 C72 1.394(6)
C71 H71 0.9500
C72 H72 0.9500
C73 C78 1.389(6)
C73 C74 1.399(6)
C74 O8 1.367(4)
C74 C75 1.428(6)
C75 C76 1.408(6)
C75 C79 1.447(7)
C76 C77 1.361(7)
C76 H76 0.9500
C77 C78 1.377(7)
C77 H77 0.9500
C78 H78 0.9500
C79 C80 1.396(6)
C79 C84 1.391(6)
C80 C81 1.373(9)
C80 H80 0.9500
C81 C82 1.346(9)
C81 H81 0.9500
C82 C83 1.373(7)
C82 H82 0.9500
C83 C84 1.390(7)
C83 H83 0.9500
C84 H84 0.9500
N1 C85 1.455(5)
N1 H1A 0.9100
N1 H1B 0.9100
C85 C90 1.381(6)
C85 C86 1.391(6)
C86 C87 1.380(6)
C86 N2 1.454(5)
N2 H2A 0.9100
N2 H2B 0.9100
C87 C88 1.369(7)
C87 H87 0.9500
C88 C89 1.382(7)
C88 H88 0.9500
C89 C90 1.383(7)
C89 H89 0.9500
C90 H90 0.9500
N3 C91 1.446(5)
N3 H3A 0.9100
N3 H3B 0.9100
C91 C96 1.379(5)
C91 C92 1.389(5)
C92 C93 1.377(6)
C92 H92 0.9500
C93 C94 1.395(7)
C93 H93 0.9500
C94 C95 1.382(6)
C94 H94 0.9500
C95 C96 1.390(6)
C95 H95 0.9500
C96 N4 1.452(5)
N4 H4A 0.9100
N4 H4B 0.9100
C97 Cl1 1.676(8)
C97 Cl2 1.766(7)
C97 H97A 0.9900
C97 H97B 0.9900
C98 Cl3 1.601(9)
C98 Cl4 1.836(10)
C98 H98A 0.9900
C98 H98B 0.9900
